data_4349300
loop_
_publ_author_name
'Zhang, Jun'
'Kosaka, Wataru'
'Fukunaga, Hiroki'
'Kitagawa, Susumu'
'Takata, Masaki'
'Miyasaka, Hitoshi'

_publ_section_title
;
 Regulation of NO Uptake in Flexible Ru Dimer Chain Compounds with Highly
 Electron Donating Dopants.
;
_journal_issue 22
_journal_name_full 'Inorganic chemistry'
_journal_page_first 12085
_journal_page_last 12092
_journal_paper_doi 10.1021/acs.inorgchem.6b02349
_journal_volume 55
_journal_year 2016
_chemical_formula_moiety 'C46.9 H40 Cl7.6 N2 O12 Ru2'
_chemical_formula_sum 'C46.9 H40 Cl7.6 N2 O12 Ru2'
_chemical_formula_weight 1295.22
_space_group_crystal_system triclinic
_space_group_IT_number 2
_space_group_name_Hall '-P 1'
_space_group_name_H-M_alt 'P -1'
_atom_sites_solution_hydrogens geom
_atom_sites_solution_primary direct
_atom_sites_solution_secondary difmap
_cell_angle_alpha 80.750(14)
_cell_angle_beta 78.389(12)
_cell_angle_gamma 84.462(15)
_cell_formula_units_Z 1
_cell_length_a 9.761(4)
_cell_length_b 11.528(5)
_cell_length_c 12.982(5)
_cell_measurement_reflns_used 4672
_cell_measurement_temperature 112
_cell_measurement_theta_max 31.47
_cell_measurement_theta_min 2.70
_cell_volume 1409.2(10)
_computing_cell_refinement CrystalClear
_computing_data_collection 'CrystalClear (Rigaku Inc., 2008)'
_computing_data_reduction CrystalClear
_computing_molecular_graphics 'CrystalStructure 4.1'
_computing_publication_material 'CrystalStructure 4.1 (Rigaku, 2014)'
_computing_structure_refinement 'SHELXL2013 (Sheldrick, 2008)'
_computing_structure_solution 'SIR2004 (Burla, et al., 2005)'
_diffrn_ambient_temperature 112
_diffrn_detector_area_resol_mean 7.111
_diffrn_measured_fraction_theta_full 0.981
_diffrn_measured_fraction_theta_max 0.980
_diffrn_measurement_device_type 'Rigaku Saturn724'
_diffrn_measurement_method \w
_diffrn_radiation_type 'Mo K\a'
_diffrn_radiation_wavelength 0.71075
_diffrn_reflns_av_R_equivalents 0.0331
_diffrn_reflns_Laue_measured_fraction_full 0.981
_diffrn_reflns_Laue_measured_fraction_max 0.980
_diffrn_reflns_limit_h_max 11
_diffrn_reflns_limit_h_min -11
_diffrn_reflns_limit_k_max 12
_diffrn_reflns_limit_k_min -13
_diffrn_reflns_limit_l_max 15
_diffrn_reflns_limit_l_min -15
_diffrn_reflns_number 9872
_diffrn_reflns_point_group_measured_fraction_full 0.981
_diffrn_reflns_point_group_measured_fraction_max 0.980
_diffrn_reflns_theta_full 25.242
_diffrn_reflns_theta_max 25.499
_diffrn_reflns_theta_min 2.235
_diffrn_standards_number 0
_exptl_absorpt_coefficient_mu 0.952
_exptl_absorpt_correction_T_max 0.976
_exptl_absorpt_correction_T_min 0.866
_exptl_absorpt_correction_type multi-scan
_exptl_absorpt_process_details 'REQAB (Rigaku, 1998)'
_exptl_crystal_colour brown
_exptl_crystal_density_diffrn 1.526
_exptl_crystal_density_method 'not measured'
_exptl_crystal_description block
_exptl_crystal_F_000 648.60
_exptl_crystal_size_max 0.751
_exptl_crystal_size_mid 0.067
_exptl_crystal_size_min 0.025
_refine_diff_density_max 1.20
_refine_diff_density_min -0.72
_refine_ls_extinction_method none
_refine_ls_goodness_of_fit_ref 1.095
_refine_ls_hydrogen_treatment constr
_refine_ls_number_parameters 352
_refine_ls_number_reflns 5140
_refine_ls_number_restraints 30
_refine_ls_R_factor_all 0.0710
_refine_ls_R_factor_gt 0.0607
_refine_ls_shift/su_max 0.000
_refine_ls_structure_factor_coef Fsqd
_refine_ls_weighting_details 'w = 1/[\s^2^(Fo^2^)+(0.0987P)^2^+6.8049P] where P=(Fo^2^+2Fc^2^)/3'
_refine_ls_weighting_scheme calc
_refine_ls_wR_factor_gt 0.1703
_refine_ls_wR_factor_ref 0.1942
_reflns_number_gt 4516
_reflns_number_total 5140
_reflns_threshold_expression F^2^>2.0\s(F^2^)
_cod_data_source_file ic6b02349_si_002.cif
_cod_data_source_block Ru-anis-phz_52'
_cod_database_code 4349300
_shelxl_res_file
;
TITL 150719_Ru-4Cl45-2OMe-phz-f
CELL  0.71075 9.76090 11.52810 12.98230 80.74980 78.38870 84.46170
ZERR  1 0.00380 0.00470 0.00510 0.01350 0.01170 0.01470
LATT 1
SFAC C H N O CL RU
UNIT 46.900000 40 2 12 7.600000 2
SHEL 99999.000000 0.825469
L.S. 50
FMAP 2
PLAN -25
WPDB -2
HTAB
BOND $H
CONF
LIST 4
TEMP -160.8
ACTA
SIZE 0.067 0.751 0.025
DELU 0.0100 0.0100 Cl5 Cl6 C24 C25
SIMU 0.0050 0.0100 Cl5 Cl6 C24 C25
WGHT    0.098700    6.804900
FVAR       0.56586
RU1   6    0.619472    0.493163    0.485876    11.00000    0.01255    0.04307 =
         0.02645   -0.00589   -0.00613   -0.00135
CL1   5    0.510342    0.705450   -0.170404    10.45000    0.07040    0.08963 =
         0.02441    0.00897   -0.01830   -0.00781
CL2   5    0.474619   -0.153350    0.272436    10.45000    0.04270    0.02285 =
         0.07514   -0.02590   -0.01403   -0.00890
CL3   5    0.856795    0.278617    0.168724    11.00000    0.06392    0.10393 =
         0.04390   -0.01892   -0.01093   -0.01561
CL4   5    1.074008    0.356056    0.261624    11.00000    0.03140    0.11919 =
         0.05887   -0.03306   -0.00262    0.00333
CL5   5    0.708399    0.019454    0.072238    10.45000    0.16359    0.11935 =
         0.05560   -0.00747    0.01221    0.03781
CL6   5    0.854494   -0.044943   -0.125036    10.45000    0.15772    0.06683 =
         0.04437    0.01169    0.01801    0.03727
O1    4    0.626058    0.545419    0.325266    11.00000    0.01566    0.05208 =
         0.02888   -0.00574   -0.00581   -0.00242
O2    4    0.390967    0.558521    0.353003    11.00000    0.02082    0.05066 =
         0.03242   -0.00502   -0.01263   -0.00232
O3    4    0.758543    0.618688    0.135350    11.00000    0.03230    0.07473 =
         0.04145   -0.00480    0.00109    0.00202
O4    4    0.618617    0.324390    0.452532    11.00000    0.01565    0.04049 =
         0.03534   -0.00542   -0.00755   -0.00318
O5    4    0.383948    0.336623    0.482605    11.00000    0.01525    0.04287 =
         0.03954   -0.00705   -0.00669   -0.00650
O6    4    0.739695    0.117200    0.420635    11.00000    0.02660    0.05060 =
         0.06510   -0.01471   -0.01243    0.00621
N1    3    0.870124    0.482234    0.472282    11.00000    0.01291    0.02580 =
         0.02804   -0.00103   -0.00225   -0.00257
C1    1    0.511183    0.565181    0.292532    11.00000    0.01829    0.04028 =
         0.03051   -0.00895   -0.00064   -0.00180
C2    1    0.511662    0.602706    0.177298    11.00000    0.02640    0.04817 =
         0.02672   -0.01197   -0.00339    0.00017
C3    1    0.635134    0.628324    0.099656    11.00000    0.04055    0.05033 =
         0.02539   -0.00286    0.00121    0.00349
C4    1    0.883385    0.644876    0.057556    11.00000    0.04034    0.08918 =
         0.03973    0.01100    0.01954   -0.00680
AFIX  33
H4A   2    0.964534    0.634844    0.092742    11.00000   -1.20000
H4B   2    0.896673    0.591244    0.004429    11.00000   -1.20000
H4C   2    0.873911    0.726363    0.022555    11.00000   -1.20000
AFIX   0
C5    1    0.627504    0.662678   -0.004860    11.00000    0.06263    0.07405 =
         0.02921   -0.00626    0.00121   -0.00194
AFIX  43
H5    2    0.709908    0.681262   -0.055694    11.00000   -1.20000
AFIX   0
C6    1    0.499640    0.670299   -0.036361    11.00000    0.08162    0.10005 =
         0.02994   -0.00089   -0.01857   -0.00899
C7    1    0.376187    0.644513    0.037315    11.00000    0.04914    0.12598 =
         0.03294   -0.00446   -0.02164   -0.00693
AFIX  43
H7    2    0.288486    0.649352    0.015235    11.00000   -1.20000
AFIX   0
C8    1    0.385840    0.612011    0.142490    11.00000    0.03470    0.08516 =
         0.03328   -0.00976   -0.01013   -0.00207
AFIX  43
H8    2    0.302687    0.595326    0.193116    11.00000   -1.20000
AFIX   0
C9    1    0.502812    0.284445    0.451387    11.00000    0.01672    0.04582 =
         0.02511   -0.00323   -0.00551   -0.00160
C10   1    0.502416    0.171517    0.409845    11.00000    0.03088    0.04409 =
         0.04050   -0.00953   -0.01001   -0.00517
C11   1    0.619690    0.092421    0.391918    11.00000    0.03112    0.04523 =
         0.04357   -0.01158   -0.00396   -0.00134
C12   1    0.861100    0.037749    0.400084    11.00000    0.03321    0.05116 =
         0.08890   -0.01964   -0.01276    0.00858
AFIX  33
H12A  2    0.939208    0.065631    0.424353    11.00000   -1.20000
H12B  2    0.840375   -0.040972    0.438234    11.00000   -1.20000
H12C  2    0.886690    0.034290    0.323619    11.00000   -1.20000
AFIX   0
C13   1    0.610150   -0.008694    0.349658    11.00000    0.04285    0.04441 =
         0.06081   -0.01441   -0.00264   -0.00182
AFIX  43
H13   2    0.689490   -0.062813    0.337724    11.00000   -1.20000
AFIX   0
C14   1    0.484325   -0.030688    0.324810    11.00000    0.05543    0.05599 =
         0.07193   -0.03055   -0.00898   -0.01004
C15   1    0.367324    0.046639    0.341055    11.00000    0.04355    0.07305 =
         0.10287   -0.04475   -0.02499   -0.00939
AFIX  43
H15   2    0.281897    0.031400    0.322891    11.00000   -1.20000
AFIX   0
C16   1    0.377598    0.146098    0.384123    11.00000    0.03423    0.05974 =
         0.07848   -0.03032   -0.01889   -0.00104
AFIX  43
H16   2    0.297322    0.199117    0.396754    11.00000   -1.20000
AFIX   0
C17   1    0.940412    0.579197    0.430177    11.00000    0.01535    0.03278 =
         0.02874   -0.00939   -0.00283    0.00267
C18   1    1.071243    0.597677    0.458539    11.00000    0.01730    0.03258 =
         0.02685   -0.00773   -0.00302   -0.00099
C19   1    1.137091    0.704656    0.414065    11.00000    0.01646    0.03800 =
         0.04334   -0.00401   -0.00810   -0.00248
AFIX  43
H19   2    1.219686    0.720868    0.435831    11.00000   -1.20000
AFIX   0
C20   1    1.081961    0.783808    0.340392    11.00000    0.02823    0.02801 =
         0.04770   -0.00200   -0.01121   -0.00134
AFIX  43
H20   2    1.126371    0.854750    0.311325    11.00000   -1.20000
AFIX   0
C21   1    0.958197    0.760456    0.306960    11.00000    0.03226    0.03387 =
         0.03941   -0.00018   -0.01448    0.00382
AFIX  43
H21   2    0.924597    0.813813    0.252379    11.00000   -1.20000
AFIX   0
C22   1    0.887657    0.663849    0.351401    11.00000    0.01053    0.03771 =
         0.03562   -0.00462   -0.00404   -0.00025
AFIX  43
H22   2    0.802884    0.652009    0.330378    11.00000   -1.20000
AFIX   0
C23   1    0.891204    0.354642    0.267127    11.00000    0.02919    0.06235 =
         0.03682   -0.00700   -0.00388    0.00275
AFIX  23
H23A  2    0.846504    0.316206    0.338110    11.00000   -1.20000
H23B  2    0.850031    0.436607    0.256736    11.00000   -1.20000
AFIX   0
C24   1    0.698479   -0.018402   -0.079479    10.22500    0.15778    0.07636 =
         0.04590    0.01019    0.01606    0.03772
C25   1    0.767578    0.071554   -0.047817    10.22500    0.16006    0.08652 =
         0.04920    0.00324    0.01574    0.03875
HKLF 4

REM  150719_Ru-4Cl45-2OMe-phz-f
REM R1 =  0.0607 for    4516 Fo > 4sig(Fo)  and  0.0710 for all    5140 data
REM    352 parameters refined using     30 restraints

END

WGHT      0.0987      6.8049

REM Instructions for potential hydrogen bonds
EQIV $1 -x+1, -y+1, -z
HTAB C7 Cl3_$1
EQIV $2 -x+2, -y+1, -z+1
HTAB C19 O4_$2
HTAB C22 O1
HTAB C23 O4
HTAB C23 O6
HTAB C23 O1
HTAB C23 O3

REM Highest difference peak  1.202,  deepest hole -0.716,  1-sigma level  0.165
Q1    1   0.9041 -0.0327 -0.0854  11.00000  0.05    1.20
Q2    1   0.8481  0.0378  0.0374  11.00000  0.05    1.19
Q3    1   0.8691  0.0568 -0.0011  11.00000  0.05    1.16
Q4    1   0.4884 -0.1758  0.2808  11.00000  0.05    1.11
Q5    1   0.4785 -0.1333  0.2273  11.00000  0.05    1.10
Q6    1   0.7604 -0.0444 -0.1134  11.00000  0.05    1.04
Q7    1   0.6872  0.0204 -0.0408  11.00000  0.05    1.01
Q8    1   0.6701 -0.0482  0.0578  11.00000  0.05    0.92
Q9    1   0.8314 -0.0554 -0.1374  11.00000  0.05    0.86
Q10   1   0.8748  0.5002  0.3017  11.00000  0.05    0.74
Q11   1   0.6994  0.0656  0.0757  11.00000  0.05    0.72
Q12   1   0.7974  0.5725 -0.0214  11.00000  0.05    0.67
Q13   1   0.4997  0.4559  0.5399  11.00000  0.05    0.63
Q14   1   0.4683  0.5706  0.4336  11.00000  0.05    0.61
Q15   1   0.8355  0.7978  0.3544  11.00000  0.05    0.60
Q16   1   0.5808  0.5822  0.1399  11.00000  0.05    0.56
Q17   1   0.6925  0.5649  0.3992  11.00000  0.05    0.55
Q18   1   0.4025  0.3963  0.5528  11.00000  0.05    0.54
Q19   1   0.5531  0.3967  0.6546  11.00000  0.05    0.53
Q20   1   0.7694  0.6962  0.3838  11.00000  0.05    0.52
Q21   1   0.4132  0.5383  0.3995  11.00000  0.05    0.51
Q22   1   1.1010  0.4805  0.2691  11.00000  0.05    0.51
Q23   1   1.0170  0.5637 -0.0542  11.00000  0.05    0.48
Q24   1   1.0333  0.4153  0.2124  11.00000  0.05    0.48
Q25   1   0.3464  0.2849  0.6015  11.00000  0.05    0.47
;

loop_
_symmetry_equiv_pos_site_id
_space_group_symop_operation_xyz
1 +X,+Y,+Z
2 -X,-Y,-Z

loop_
_atom_site_label
_atom_site_type_symbol
_atom_site_fract_x
_atom_site_fract_y
_atom_site_fract_z
_atom_site_U_iso_or_equiv
_atom_site_adp_type
_atom_site_occupancy
_atom_site_site_symmetry_multiplicity
_atom_site_calc_flag
_atom_site_refinement_flags
Ru1 Ru 0.61947(4) 0.49316(4) 0.48588(3) 0.0269(2) Uani 1 2 d .
Cl1 Cl 0.5103(5) 0.7055(5) -0.1704(3) 0.0619(12) Uani 0.45 2 d .
Cl2 Cl 0.4746(4) -0.1533(3) 0.2724(4) 0.0439(9) Uani 0.45 2 d .
Cl3 Cl 0.8568(3) 0.2786(2) 0.16872(16) 0.0689(6) Uani 1 2 d .
Cl4 Cl 1.0740(2) 0.3561(3) 0.26162(18) 0.0690(7) Uani 1 2 d .
Cl5 Cl 0.7084(10) 0.0194(7) 0.0722(5) 0.121(2) Uani 0.45 2 d .
Cl6 Cl 0.8545(9) -0.0449(5) -0.1250(4) 0.100(2) Uani 0.45 2 d .
O1 O 0.6261(4) 0.5454(4) 0.3253(3) 0.0320(9) Uani 1 2 d .
O2 O 0.3910(4) 0.5585(4) 0.3530(3) 0.0337(10) Uani 1 2 d .
O3 O 0.7585(5) 0.6187(5) 0.1354(4) 0.0514(13) Uani 1 2 d .
O4 O 0.6186(4) 0.3244(4) 0.4525(3) 0.0300(9) Uani 1 2 d .
O5 O 0.3840(4) 0.3366(4) 0.4826(3) 0.0319(9) Uani 1 2 d .
O6 O 0.7397(5) 0.1172(4) 0.4206(4) 0.0468(12) Uani 1 2 d .
N1 N 0.8701(5) 0.4822(4) 0.4723(4) 0.0227(9) Uani 1 2 d .
C1 C 0.5112(6) 0.5652(5) 0.2925(5) 0.0298(13) Uani 1 2 d .
C2 C 0.5117(7) 0.6027(6) 0.1773(5) 0.0334(13) Uani 1 2 d .
C3 C 0.6351(8) 0.6283(6) 0.0997(5) 0.0405(16) Uani 1 2 d .
C4 C 0.8834(8) 0.6449(9) 0.0576(6) 0.062(2) Uani 1 2 d .
C5 C 0.6275(10) 0.6627(8) -0.0049(6) 0.057(2) Uani 1 2 d .
C6 C 0.4996(11) 0.6703(10) -0.0364(6) 0.070(3) Uani 1 2 d .
C7 C 0.3762(9) 0.6445(10) 0.0373(6) 0.068(3) Uani 1 2 d .
C8 C 0.3858(8) 0.6120(8) 0.1425(6) 0.0505(19) Uani 1 2 d .
C9 C 0.5028(6) 0.2844(6) 0.4514(5) 0.0292(12) Uani 1 2 d .
C10 C 0.5024(7) 0.1715(6) 0.4098(5) 0.0375(14) Uani 1 2 d .
C11 C 0.6197(7) 0.0924(6) 0.3919(6) 0.0399(15) Uani 1 2 d .
C12 C 0.8611(8) 0.0377(7) 0.4001(8) 0.057(2) Uani 1 2 d .
C13 C 0.6101(8) -0.0087(7) 0.3497(6) 0.0497(18) Uani 1 2 d .
C14 C 0.4843(9) -0.0307(7) 0.3248(7) 0.059(2) Uani 1 2 d .
C15 C 0.3673(9) 0.0466(8) 0.3411(8) 0.068(3) Uani 1 2 d .
C16 C 0.3776(8) 0.1461(7) 0.3841(7) 0.054(2) Uani 1 2 d .
C17 C 0.9404(6) 0.5792(5) 0.4302(4) 0.0255(11) Uani 1 2 d .
C18 C 1.0712(6) 0.5977(5) 0.4585(4) 0.0254(11) Uani 1 2 d .
C19 C 1.1371(6) 0.7047(5) 0.4141(5) 0.0324(13) Uani 1 2 d .
C20 C 1.0820(7) 0.7838(5) 0.3404(5) 0.0345(14) Uani 1 2 d .
C21 C 0.9582(7) 0.7605(6) 0.3070(5) 0.0351(14) Uani 1 2 d .
C22 C 0.8877(6) 0.6639(5) 0.3514(5) 0.0282(12) Uani 1 2 d .
C23 C 0.8912(7) 0.3546(7) 0.2671(6) 0.0435(16) Uani 1 2 d .
C24 C 0.698(7) -0.018(5) -0.079(4) 0.104(3) Uani 0.225 2 d .
C25 C 0.768(7) 0.072(5) -0.048(4) 0.108(3) Uani 0.225 2 d .
H4A H 0.96453 0.63484 0.09274 0.0748 Uiso 1 2 calc R
H4B H 0.89667 0.59124 0.00443 0.0748 Uiso 1 2 calc R
H4C H 0.87391 0.72636 0.02256 0.0748 Uiso 1 2 calc R
H5 H 0.70991 0.68126 -0.05569 0.0684 Uiso 1 2 calc R
H7 H 0.28849 0.64935 0.01524 0.0817 Uiso 1 2 calc R
H8 H 0.30269 0.59533 0.19312 0.0606 Uiso 1 2 calc R
H12A H 0.93921 0.06563 0.42435 0.0687 Uiso 1 2 calc R
H12B H 0.84037 -0.04097 0.43823 0.0687 Uiso 1 2 calc R
H12C H 0.88669 0.03429 0.32362 0.0687 Uiso 1 2 calc R
H13 H 0.68949 -0.06281 0.33772 0.0596 Uiso 1 2 calc R
H15 H 0.2819 0.0314 0.32289 0.0811 Uiso 1 2 calc R
H16 H 0.29732 0.19912 0.39675 0.0650 Uiso 1 2 calc R
H19 H 1.21969 0.72087 0.43583 0.0389 Uiso 1 2 calc R
H20 H 1.12637 0.85475 0.31132 0.0414 Uiso 1 2 calc R
H21 H 0.9246 0.81381 0.25238 0.0421 Uiso 1 2 calc R
H22 H 0.80288 0.65201 0.33038 0.0338 Uiso 1 2 calc R
H23A H 0.8465 0.31621 0.33811 0.0522 Uiso 1 2 calc R
H23B H 0.85003 0.43661 0.25674 0.0522 Uiso 1 2 calc R

loop_
_atom_site_aniso_label
_atom_site_aniso_U_11
_atom_site_aniso_U_22
_atom_site_aniso_U_33
_atom_site_aniso_U_12
_atom_site_aniso_U_13
_atom_site_aniso_U_23
Ru1 0.0126(3) 0.0431(3) 0.0265(3) -0.00135(19) -0.00613(19) -0.0059(2)
Cl1 0.070(3) 0.090(3) 0.0244(18) -0.008(2) -0.0183(19) 0.0090(19)
Cl2 0.043(2) 0.0228(15) 0.075(3) -0.0089(14) -0.0140(18) -0.0259(16)
Cl3 0.0639(14) 0.1039(18) 0.0439(11) -0.0156(12) -0.0109(10) -0.0189(11)
Cl4 0.0314(10) 0.119(2) 0.0589(12) 0.0033(11) -0.0026(9) -0.0331(13)
Cl5 0.164(6) 0.119(4) 0.056(3) 0.038(4) 0.012(3) -0.007(3)
Cl6 0.158(5) 0.067(3) 0.044(2) 0.037(3) 0.018(3) 0.012(2)
O1 0.016(2) 0.052(3) 0.029(2) -0.0024(17) -0.0058(16) -0.0057(19)
O2 0.021(2) 0.051(3) 0.032(2) -0.0023(18) -0.0126(18) -0.0050(19)
O3 0.032(3) 0.075(4) 0.041(3) 0.002(2) 0.001(2) -0.005(2)
O4 0.0157(19) 0.040(2) 0.035(2) -0.0032(16) -0.0076(16) -0.0054(18)
O5 0.015(2) 0.043(2) 0.040(2) -0.0065(17) -0.0067(17) -0.0070(19)
O6 0.027(2) 0.051(3) 0.065(3) 0.006(2) -0.012(2) -0.015(2)
N1 0.013(2) 0.026(2) 0.028(2) -0.0026(18) -0.0022(18) -0.0010(19)
C1 0.018(3) 0.040(3) 0.031(3) -0.002(2) -0.001(2) -0.009(3)
C2 0.026(3) 0.048(4) 0.027(3) 0.000(3) -0.003(2) -0.012(3)
C3 0.041(4) 0.050(4) 0.025(3) 0.003(3) 0.001(3) -0.003(3)
C4 0.040(4) 0.089(6) 0.040(4) -0.007(4) 0.020(3) 0.011(4)
C5 0.063(5) 0.074(6) 0.029(4) -0.002(4) 0.001(3) -0.006(4)
C6 0.082(7) 0.100(7) 0.030(4) -0.009(5) -0.019(4) -0.001(4)
C7 0.049(5) 0.126(8) 0.033(4) -0.007(5) -0.022(4) -0.004(4)
C8 0.035(4) 0.085(6) 0.033(4) -0.002(4) -0.010(3) -0.010(4)
C9 0.017(3) 0.046(3) 0.025(3) -0.002(2) -0.006(2) -0.003(2)
C10 0.031(3) 0.044(4) 0.041(4) -0.005(3) -0.010(3) -0.010(3)
C11 0.031(4) 0.045(4) 0.044(4) -0.001(3) -0.004(3) -0.012(3)
C12 0.033(4) 0.051(4) 0.089(6) 0.009(3) -0.013(4) -0.020(4)
C13 0.043(4) 0.044(4) 0.061(5) -0.002(3) -0.003(4) -0.014(3)
C14 0.055(5) 0.056(5) 0.072(6) -0.010(4) -0.009(4) -0.031(4)
C15 0.044(5) 0.073(6) 0.103(7) -0.009(4) -0.025(5) -0.045(5)
C16 0.034(4) 0.060(5) 0.078(6) -0.001(3) -0.019(4) -0.030(4)
C17 0.015(3) 0.033(3) 0.029(3) 0.003(2) -0.003(2) -0.009(2)
C18 0.017(3) 0.033(3) 0.027(3) -0.001(2) -0.003(2) -0.008(2)
C19 0.016(3) 0.038(3) 0.043(4) -0.002(2) -0.008(3) -0.004(3)
C20 0.028(3) 0.028(3) 0.048(4) -0.001(2) -0.011(3) -0.002(3)
C21 0.032(3) 0.034(3) 0.039(3) 0.004(3) -0.014(3) -0.000(3)
C22 0.011(2) 0.038(3) 0.036(3) -0.000(2) -0.004(2) -0.005(3)
C23 0.029(3) 0.062(5) 0.037(4) 0.003(3) -0.004(3) -0.007(3)
C24 0.158(6) 0.076(5) 0.046(4) 0.038(5) 0.016(5) 0.010(4)
C25 0.160(6) 0.087(4) 0.049(4) 0.039(4) 0.016(4) 0.003(4)

loop_
_atom_type_symbol
_atom_type_description
_atom_type_scat_dispersion_real
_atom_type_scat_dispersion_imag
_atom_type_scat_source
C C 0.0033 0.0016
;
International Tables for Crystallography
(Vol. C, Tables 4.2.6.8 and 6.1.1.4)
;
H H 0.0000 0.0000
;
International Tables for Crystallography
(Vol. C, Table 6.1.1.4)
;
N N 0.0061 0.0033
;
International Tables for Crystallography
(Vol. C, Tables 4.2.6.8 and 6.1.1.4)
;
O O 0.0106 0.0060
;
International Tables for Crystallography
(Vol. C, Tables 4.2.6.8 and 6.1.1.4)
;
Cl Cl 0.1484 0.1585
;
International Tables for Crystallography
(Vol. C, Tables 4.2.6.8 and 6.1.1.4)
;
Ru Ru -1.2594 0.8363
;
International Tables for Crystallography
(Vol. C, Tables 4.2.6.8 and 6.1.1.4)
;

loop_
_geom_angle_atom_site_label_1
_geom_angle_atom_site_label_2
_geom_angle_atom_site_label_3
_geom_angle
_geom_angle_publ_flag
_geom_angle_site_symmetry_1
_geom_angle_site_symmetry_3
Ru1 Ru1 O1 89.85(11) yes 2_666 .
Ru1 Ru1 O2 89.13(11) yes 2_666 2_666
Ru1 Ru1 O4 89.16(11) yes 2_666 .
Ru1 Ru1 O5 89.68(11) yes 2_666 2_666
Ru1 Ru1 N1 174.82(12) yes 2_666 .
O1 Ru1 O2 178.97(15) yes . 2_666
O1 Ru1 O4 85.61(17) yes . .
O1 Ru1 O5 93.52(18) yes . 2_666
O1 Ru1 N1 94.76(15) yes . .
O2 Ru1 O4 94.49(17) yes 2_666 .
O2 Ru1 O5 86.36(18) yes 2_666 2_666
O2 Ru1 N1 86.25(16) yes 2_666 .
O4 Ru1 O5 178.55(17) yes . 2_666
O4 Ru1 N1 93.54(16) yes . .
O5 Ru1 N1 87.68(16) yes 2_666 .
C24 Cl5 C25 43(3) yes . .
C24 Cl6 C25 50(3) yes . .
Ru1 O1 C1 118.2(3) yes . .
Ru1 O2 C1 118.7(4) yes 2_666 .
C3 O3 C4 117.2(6) yes . .
Ru1 O4 C9 118.9(4) yes . .
Ru1 O5 C9 117.9(4) yes 2_666 .
C11 O6 C12 117.8(6) yes . .
Ru1 N1 C17 119.0(3) yes . .
Ru1 N1 C18 118.7(3) yes . 2_766
C17 N1 C18 116.9(5) yes . 2_766
O1 C1 O2 124.1(5) yes . .
O1 C1 C2 119.8(5) yes . .
O2 C1 C2 116.1(5) yes . .
C1 C2 C3 123.9(6) yes . .
C1 C2 C8 118.4(5) yes . .
C3 C2 C8 117.6(6) yes . .
O3 C3 C2 116.9(6) yes . .
O3 C3 C5 122.4(6) yes . .
C2 C3 C5 120.7(7) yes . .
C3 C5 C6 119.8(7) yes . .
Cl1 C6 C5 113.7(7) yes . .
Cl1 C6 C7 125.0(8) yes . .
C5 C6 C7 121.2(8) yes . .
C6 C7 C8 118.1(8) yes . .
C2 C8 C7 122.6(7) yes . .
O4 C9 O5 123.7(6) yes . .
O4 C9 C10 119.3(5) yes . .
O5 C9 C10 117.1(6) yes . .
C9 C10 C11 124.2(7) yes . .
C9 C10 C16 117.2(6) yes . .
C11 C10 C16 118.6(7) yes . .
O6 C11 C10 117.7(7) yes . .
O6 C11 C13 122.4(6) yes . .
C10 C11 C13 119.9(7) yes . .
C11 C13 C14 119.7(7) yes . .
Cl2 C14 C13 119.2(6) yes . .
Cl2 C14 C15 119.4(8) yes . .
C13 C14 C15 121.4(9) yes . .
C14 C15 C16 118.4(9) yes . .
C10 C16 C15 121.9(7) yes . .
N1 C17 C18 121.7(5) yes . .
N1 C17 C22 119.5(5) yes . .
C18 C17 C22 118.8(5) yes . .
N1 C18 C17 121.4(5) yes 2_766 .
N1 C18 C19 119.9(5) yes 2_766 .
C17 C18 C19 118.7(5) yes . .
C18 C19 C20 120.4(6) yes . .
C19 C20 C21 120.3(6) yes . .
C20 C21 C22 121.3(6) yes . .
C17 C22 C21 120.2(6) yes . .
Cl3 C23 Cl4 111.0(4) yes . .
Cl5 C24 Cl6 101(3) yes . .
Cl5 C24 C25 49(2) yes . .
Cl6 C24 C25 76(4) yes . .
Cl5 C25 Cl6 112(3) yes . .
Cl5 C25 C24 88(3) yes . .
Cl6 C25 C24 54(3) yes . .
O3 C4 H4A 109.475 no . .
O3 C4 H4B 109.463 no . .
O3 C4 H4C 109.468 no . .
H4A C4 H4B 109.470 no . .
H4A C4 H4C 109.481 no . .
H4B C4 H4C 109.471 no . .
C3 C5 H5 120.112 no . .
C6 C5 H5 120.121 no . .
C6 C7 H7 120.960 no . .
C8 C7 H7 120.963 no . .
C2 C8 H8 118.712 no . .
C7 C8 H8 118.722 no . .
O6 C12 H12A 109.474 no . .
O6 C12 H12B 109.468 no . .
O6 C12 H12C 109.471 no . .
H12A C12 H12B 109.472 no . .
H12A C12 H12C 109.471 no . .
H12B C12 H12C 109.471 no . .
C11 C13 H13 120.136 no . .
C14 C13 H13 120.127 no . .
C14 C15 H15 120.811 no . .
C16 C15 H15 120.820 no . .
C10 C16 H16 119.028 no . .
C15 C16 H16 119.023 no . .
C18 C19 H19 119.799 no . .
C20 C19 H19 119.798 no . .
C19 C20 H20 119.827 no . .
C21 C20 H20 119.825 no . .
C20 C21 H21 119.351 no . .
C22 C21 H21 119.345 no . .
C17 C22 H22 119.889 no . .
C21 C22 H22 119.892 no . .
Cl3 C23 H23A 109.435 no . .
Cl3 C23 H23B 109.431 no . .
Cl4 C23 H23A 109.434 no . .
Cl4 C23 H23B 109.424 no . .
H23A C23 H23B 108.028 no . .

loop_
_geom_bond_atom_site_label_1
_geom_bond_atom_site_label_2
_geom_bond_distance
_geom_bond_publ_flag
_geom_bond_site_symmetry_2
Ru1 Ru1 2.2808(10) yes 2_666
Ru1 O1 2.065(4) yes .
Ru1 O2 2.065(4) yes 2_666
Ru1 O4 2.061(5) yes .
Ru1 O5 2.064(5) yes 2_666
Ru1 N1 2.410(5) yes .
Cl1 C6 1.706(9) yes .
Cl2 C14 1.683(10) yes .
Cl3 C23 1.761(9) yes .
Cl4 C23 1.773(7) yes .
Cl5 C24 2.11(5) yes .
Cl5 C25 1.59(5) yes .
Cl6 C24 1.54(6) yes .
Cl6 C25 1.84(6) yes .
O1 C1 1.265(7) yes .
O2 C1 1.275(6) yes .
O3 C3 1.364(9) yes .
O3 C4 1.440(9) yes .
O4 C9 1.265(7) yes .
O5 C9 1.275(7) yes .
O6 C11 1.366(9) yes .
O6 C12 1.434(9) yes .
N1 C17 1.349(7) yes .
N1 C18 1.350(7) yes 2_766
C1 C2 1.488(9) yes .
C2 C3 1.428(9) yes .
C2 C8 1.381(11) yes .
C3 C5 1.366(10) yes .
C5 C6 1.380(15) yes .
C6 C7 1.403(12) yes .
C7 C8 1.376(11) yes .
C9 C10 1.488(10) yes .
C10 C11 1.398(9) yes .
C10 C16 1.395(12) yes .
C11 C13 1.384(11) yes .
C13 C14 1.387(13) yes .
C14 C15 1.382(12) yes .
C15 C16 1.374(14) yes .
C17 C18 1.442(8) yes .
C17 C22 1.434(8) yes .
C18 C19 1.429(8) yes .
C19 C20 1.367(9) yes .
C20 C21 1.425(10) yes .
C21 C22 1.352(8) yes .
C24 C25 1.44(9) yes .
C4 H4A 0.980 no .
C4 H4B 0.980 no .
C4 H4C 0.980 no .
C5 H5 0.950 no .
C7 H7 0.950 no .
C8 H8 0.950 no .
C12 H12A 0.980 no .
C12 H12B 0.980 no .
C12 H12C 0.980 no .
C13 H13 0.950 no .
C15 H15 0.950 no .
C16 H16 0.950 no .
C19 H19 0.950 no .
C20 H20 0.950 no .
C21 H21 0.950 no .
C22 H22 0.950 no .
C23 H23A 0.990 no .
C23 H23B 0.990 no .

loop_
_geom_contact_atom_site_label_1
_geom_contact_atom_site_label_2
_geom_contact_distance
_geom_contact_publ_flag
_geom_contact_site_symmetry_2
Ru1 C19 3.432(6) no 2_766
Ru1 C22 3.438(5) no .
O1 O3 2.593(6) no .
O1 C3 2.918(8) no .
O1 C9 3.391(7) no .
O1 C22 3.110(8) no .
O2 O4 3.573(6) no .
O2 C8 2.713(9) no .
O2 C9 3.377(7) no .
O3 C1 2.876(7) no .
O3 C22 3.427(9) no .
O4 O6 2.617(7) no .
O4 C1 3.403(7) no .
O4 C11 2.905(9) no .
O4 C16 3.593(10) no .
O4 C19 3.181(8) no 2_766
O5 C1 3.447(7) no .
O5 C16 2.725(11) no .
O5 C17 3.250(6) no 2_666
O5 C22 3.061(6) no 2_666
O6 C9 2.870(7) no .
N1 N1 2.854(7) no 2_766
C1 C9 3.546(8) no .
C2 C6 2.781(10) no .
C3 C7 2.786(12) no .
C4 C5 2.757(13) no .
C5 C8 2.767(10) no .
C10 C14 2.769(12) no .
C11 C15 2.793(13) no .
C12 C13 2.780(12) no .
C13 C16 2.757(11) no .
C17 C17 2.711(8) no 2_766
C17 C20 2.816(8) no .
C18 C18 2.718(8) no 2_766
C18 C21 2.810(8) no .
C19 C22 2.820(9) no .
Cl1 Cl3 3.566(6) no 2_665
Cl1 C2 3.596(9) no 2_665
Cl1 C10 3.224(8) no 2_665
Cl1 C15 3.473(10) no 2_665
Cl1 C16 3.072(9) no 2_665
Cl2 Cl5 3.572(9) no .
Cl2 O2 3.443(6) no 1_545
Cl2 C1 3.204(7) no 1_545
Cl2 C2 3.210(8) no 1_545
Cl2 C24 3.54(5) no 2_655
Cl3 Cl1 3.566(6) no 2_665
Cl3 O6 3.523(5) no .
Cl3 C4 3.527(8) no 2_765
Cl4 N1 3.476(5) no .
Cl5 Cl2 3.572(9) no .
Cl5 C13 3.506(10) no .
Cl5 C14 3.552(11) no .
O1 C23 3.279(8) no .
O2 Cl2 3.443(6) no 1_565
O2 C18 3.166(6) no 1_455
O2 C19 2.905(7) no 1_455
O3 C23 3.511(9) no .
O4 C23 3.213(7) no .
O6 Cl3 3.523(5) no .
O6 C15 3.381(11) no 2_656
O6 C23 3.390(9) no .
N1 Cl4 3.476(5) no .
N1 C23 3.206(9) no .
C1 Cl2 3.204(7) no 1_565
C2 Cl1 3.596(9) no 2_665
C2 Cl2 3.210(8) no 1_565
C4 Cl3 3.527(8) no 2_765
C7 C25 3.45(6) no 2_665
C10 Cl1 3.224(8) no 2_665
C10 C13 3.408(10) no 2_656
C10 C14 3.586(11) no 2_656
C11 C14 3.586(11) no 2_656
C11 C15 3.599(12) no 2_656
C12 C20 3.558(10) no 1_545
C12 C21 3.574(11) no 1_545
C13 Cl5 3.506(10) no .
C13 C10 3.408(10) no 2_656
C13 C16 3.583(12) no 2_656
C14 Cl5 3.552(11) no .
C14 C10 3.586(11) no 2_656
C14 C11 3.586(11) no 2_656
C15 Cl1 3.473(10) no 2_665
C15 O6 3.381(11) no 2_656
C15 C11 3.599(12) no 2_656
C16 Cl1 3.072(9) no 2_665
C16 C13 3.583(12) no 2_656
C18 O2 3.166(6) no 1_655
C19 O2 2.905(7) no 1_655
C20 C12 3.558(10) no 1_565
C21 C12 3.574(11) no 1_565
C23 O1 3.279(8) no .
C23 O3 3.511(9) no .
C23 O4 3.213(7) no .
C23 O6 3.390(9) no .
C23 N1 3.206(9) no .
C24 Cl2 3.54(5) no 2_655
C25 C7 3.45(6) no 2_665
Ru1 H19 2.9452 no 2_766
Ru1 H22 2.9365 no .
Cl1 H5 2.6494 no .
Cl1 H7 2.9299 no .
Cl2 H13 2.7620 no .
Cl2 H15 2.7718 no .
O1 H22 2.2304 no .
O2 H8 2.3658 no .
O3 H5 2.5941 no .
O3 H21 3.5762 no .
O3 H22 2.7443 no .
O4 H19 2.3200 no 2_766
O5 H16 2.3825 no .
O5 H22 2.7406 no 2_666
O6 H13 2.6137 no .
O6 H19 2.9450 no 2_766
N1 H19 2.5982 no 2_766
N1 H22 2.5951 no .
C1 H8 2.5893 no .
C1 H22 3.2591 no .
C2 H5 3.2886 no .
C2 H7 3.2735 no .
C3 H4A 3.2062 no .
C3 H4B 2.6300 no .
C3 H4C 2.6300 no .
C3 H8 3.2636 no .
C4 H5 2.4232 no .
C4 H21 3.5349 no .
C4 H22 3.4828 no .
C5 H4B 2.6970 no .
C5 H4C 2.6870 no .
C5 H7 3.2832 no .
C6 H8 3.2412 no .
C7 H5 3.2813 no .
C9 H16 2.5830 no .
C9 H19 3.3196 no 2_766
C10 H13 3.2682 no .
C10 H15 3.2790 no .
C11 H12A 3.2094 no .
C11 H12B 2.6364 no .
C11 H12C 2.6365 no .
C11 H16 3.2583 no .
C12 H13 2.4551 no .
C13 H12B 2.6929 no .
C13 H12C 2.7355 no .
C13 H15 3.2727 no .
C14 H16 3.2247 no .
C15 H13 3.2680 no .
C17 H19 3.3290 no .
C17 H21 3.2745 no .
C18 H20 3.2860 no .
C18 H22 3.3354 no .
C19 H12A 3.5698 no 2_766
C19 H21 3.2697 no .
C20 H22 3.2789 no .
C21 H4A 3.3232 no .
C21 H19 3.2819 no .
C22 H4A 3.3540 no .
C22 H20 3.2675 no .
H4A H5 3.3935 no .
H4A H21 3.0981 no .
H4A H22 3.1974 no .
H4B H5 2.2263 no .
H4C H5 2.2022 no .
H4C H21 3.4381 no .
H7 H8 2.3216 no .
H12A H13 3.4255 no .
H12A H19 3.3652 no 2_766
H12B H13 2.2104 no .
H12C H13 2.2803 no .
H15 H16 2.3218 no .
H19 H20 2.3117 no .
H20 H21 2.3641 no .
H21 H22 2.2918 no .
Ru1 H23A 3.3803 no .
Ru1 H23B 3.4618 no .
Cl1 H16 3.2417 no 2_665
Cl2 H19 3.2213 no 1_445
Cl2 H20 3.3289 no 1_445
Cl3 H4A 3.5246 no 2_765
Cl3 H4B 3.2449 no 2_765
Cl3 H4C 3.2354 no 2_765
Cl3 H7 2.9838 no 2_665
Cl3 H12C 3.2124 no .
Cl4 H4B 3.3678 no 2_765
Cl4 H5 3.1154 no 2_765
Cl4 H16 3.2954 no 1_655
Cl5 H13 3.3969 no .
Cl6 H4C 3.0140 no 1_545
Cl6 H5 3.4928 no 1_545
Cl6 H12C 3.2218 no 2_755
Cl6 H15 3.0986 no 2_655
Cl6 H20 2.9804 no 2_765
Cl6 H21 3.5693 no 2_765
O1 H23A 3.2473 no .
O1 H23B 2.4881 no .
O2 H19 2.6026 no 1_455
O3 H23B 2.6131 no .
O4 H23A 2.4161 no .
O4 H23B 3.2299 no .
O6 H15 3.4669 no 2_656
O6 H23A 2.5923 no .
N1 H23A 2.8405 no .
N1 H23B 2.9764 no .
C1 H19 3.5686 no 1_455
C1 H23B 3.4654 no .
C3 H23B 3.5807 no .
C4 H4B 3.3980 no 2_765
C4 H23B 3.2207 no .
C9 H23A 3.4101 no .
C10 H13 3.5329 no 2_656
C11 H23A 3.4562 no .
C12 H12A 3.2987 no 2_756
C12 H15 3.5764 no 2_656
C12 H20 3.3180 no 1_545
C12 H21 3.3956 no 1_545
C12 H23A 3.1780 no .
C15 H12B 3.1545 no 2_656
C15 H20 3.4955 no 1_445
C16 H12B 2.9897 no 2_656
C16 H13 3.5279 no 2_656
C17 H23B 3.2893 no .
C18 H23A 3.2325 no 2_766
C19 H8 3.3663 no 1_655
C19 H23A 3.2227 no 2_766
C20 H8 3.4340 no 1_655
C20 H12B 3.1550 no 1_565
C20 H12C 3.3047 no 1_565
C20 H15 3.5630 no 1_665
C21 H12B 3.0699 no 1_565
C21 H12C 3.1988 no 1_565
C21 H13 3.1620 no 1_565
C22 H13 3.5333 no 1_565
C22 H23B 3.1480 no .
C24 H4C 3.4688 no 1_545
C24 H5 3.4192 no 1_545
C24 H15 3.1540 no 2_655
C24 H20 3.5024 no 2_765
C25 H7 3.2917 no 2_665
C25 H20 3.3624 no 2_765
H4A Cl3 3.5246 no 2_765
H4A H4B 3.1475 no 2_765
H4A H7 3.1316 no 1_655
H4A H23B 2.9959 no .
H4B Cl3 3.2449 no 2_765
H4B Cl4 3.3678 no 2_765
H4B C4 3.3980 no 2_765
H4B H4A 3.1475 no 2_765
H4B H4B 2.7700 no 2_765
H4B H7 3.5221 no 2_665
H4B H23B 3.4341 no .
H4C Cl3 3.2354 no 2_765
H4C Cl6 3.0140 no 1_565
H4C C24 3.4688 no 1_565
H5 Cl4 3.1154 no 2_765
H5 Cl6 3.4928 no 1_565
H5 C24 3.4192 no 1_565
H7 Cl3 2.9838 no 2_665
H7 C25 3.2917 no 2_665
H7 H4A 3.1316 no 1_455
H7 H4B 3.5221 no 2_665
H8 C19 3.3663 no 1_455
H8 C20 3.4340 no 1_455
H8 H19 3.5905 no 1_455
H12A C12 3.2987 no 2_756
H12A H12A 2.6819 no 2_756
H12A H12B 3.0260 no 2_756
H12A H15 3.3494 no 1_655
H12A H20 3.2575 no 1_545
H12A H23A 3.0464 no .
H12B C15 3.1545 no 2_656
H12B C16 2.9897 no 2_656
H12B C20 3.1550 no 1_545
H12B C21 3.0699 no 1_545
H12B H12A 3.0260 no 2_756
H12B H15 3.1062 no 2_656
H12B H16 2.7889 no 2_656
H12B H20 3.1765 no 1_545
H12B H21 3.0878 no 1_545
H12C Cl3 3.2124 no .
H12C Cl6 3.2218 no 2_755
H12C C20 3.3047 no 1_545
H12C C21 3.1988 no 1_545
H12C H20 2.9671 no 1_545
H12C H21 2.8087 no 1_545
H12C H23A 3.2669 no .
H13 Cl5 3.3969 no .
H13 C10 3.5329 no 2_656
H13 C16 3.5279 no 2_656
H13 C21 3.1620 no 1_545
H13 C22 3.5333 no 1_545
H13 H16 3.5731 no 2_656
H13 H21 2.7148 no 1_545
H13 H22 3.3761 no 1_545
H15 Cl6 3.0986 no 2_655
H15 O6 3.4669 no 2_656
H15 C12 3.5764 no 2_656
H15 C20 3.5630 no 1_445
H15 C24 3.1540 no 2_655
H15 H12A 3.3494 no 1_455
H15 H12B 3.1062 no 2_656
H15 H20 2.6947 no 1_445
H16 Cl1 3.2417 no 2_665
H16 Cl4 3.2954 no 1_455
H16 H12B 2.7889 no 2_656
H16 H13 3.5731 no 2_656
H19 Cl2 3.2213 no 1_665
H19 O2 2.6026 no 1_655
H19 C1 3.5686 no 1_655
H19 H8 3.5905 no 1_655
H19 H23A 2.8460 no 2_766
H20 Cl2 3.3289 no 1_665
H20 Cl6 2.9804 no 2_765
H20 C12 3.3180 no 1_565
H20 C15 3.4955 no 1_665
H20 C24 3.5024 no 2_765
H20 C25 3.3624 no 2_765
H20 H12A 3.2575 no 1_565
H20 H12B 3.1765 no 1_565
H20 H12C 2.9671 no 1_565
H20 H15 2.6947 no 1_665
H21 Cl6 3.5693 no 2_765
H21 C12 3.3956 no 1_565
H21 H12B 3.0878 no 1_565
H21 H12C 2.8087 no 1_565
H21 H13 2.7148 no 1_565
H22 H13 3.3761 no 1_565
H22 H23B 2.7672 no .
H23A Ru1 3.3803 no .
H23A O1 3.2473 no .
H23A O4 2.4161 no .
H23A O6 2.5923 no .
H23A N1 2.8405 no .
H23A C9 3.4101 no .
H23A C11 3.4562 no .
H23A C12 3.1780 no .
H23A C18 3.2325 no 2_766
H23A C19 3.2227 no 2_766
H23A H12A 3.0464 no .
H23A H12C 3.2669 no .
H23A H19 2.8460 no 2_766
H23B Ru1 3.4618 no .
H23B O1 2.4881 no .
H23B O3 2.6131 no .
H23B O4 3.2299 no .
H23B N1 2.9764 no .
H23B C1 3.4654 no .
H23B C3 3.5807 no .
H23B C4 3.2207 no .
H23B C17 3.2893 no .
H23B C22 3.1480 no .
H23B H4A 2.9959 no .
H23B H4B 3.4341 no .
H23B H22 2.7672 no .
